data_7036548
loop_
_publ_author_name
'Okamura, A Taka-Aki'
'Omi, Yui'
'Fujii, Manami'
'Tatsumi, Miki'
'Onitsuka, Kiyotaka'

_publ_section_title
;
 Significant differences of monooxotungsten(iv) and dioxotungsten(vi)
 benzenedithiolates containing two intramolecular NHS hydrogen bonds from
 molybdenum analogues.
;
_journal_issue 41
_journal_name_full 'Dalton transactions (Cambridge, England : 2003)'
_journal_page_first 18090
_journal_page_last 18100
_journal_paper_doi 10.1039/c5dt03278d
_journal_volume 44
_journal_year 2015
_chemical_formula_moiety 'C46 H86 N4 O9 S4 W2'
_chemical_formula_sum 'C46 H86 N4 O9 S4 W2'
_chemical_formula_weight 1335.12
_chemical_name_systematic
;
(NEt4)2[W2O5(1,2-S2-3-t-BuNHCOC6H3)2]-2Et2O
;
_chemical_properties_physical 'Air-sensitive, Oxygen-sensitive'
_space_group_crystal_system monoclinic
_space_group_IT_number 14
_space_group_name_Hall '-P 2ybc'
_space_group_name_H-M_alt 'P 1 21/c 1'
_symmetry_space_group_name_Hall '-P 2ybc'
_symmetry_space_group_name_H-M 'P 1 21/c 1'
_atom_sites_solution_hydrogens geom
_audit_creation_method SHELXL-2014/6
_audit_update_record
;
2015-07-16 deposited with the CCDC.
2015-09-16 downloaded from the CCDC.
;
_cell_angle_alpha 90
_cell_angle_beta 91.438(5)
_cell_angle_gamma 90
_cell_formula_units_Z 2
_cell_length_a 17.9606(14)
_cell_length_b 8.7047(8)
_cell_length_c 18.3212(14)
_cell_measurement_reflns_used 19911
_cell_measurement_temperature 200
_cell_measurement_theta_max 'not measured'
_cell_measurement_theta_min 3.14
_cell_volume 2863.5(4)
_computing_cell_refinement 'RAPID AUTO (Rigaku, 2006)'
_computing_data_collection 'RAPID AUTO (Rigaku, 2006)'
_computing_data_reduction 'RAPID AUTO (Rigaku, 2006)'
_computing_molecular_graphics 'CrystalStructure 4.1 (Rigaku, 2014)'
_computing_publication_material 'CrystalStructure 4.1 (Rigaku, 2014)'
_computing_structure_refinement 'SHELXL-2014/6 (Sheldrick, 2014)'
_computing_structure_solution 'SIR92 (Altomare, et al., 1994)'
_diffrn_ambient_temperature 200
_diffrn_measured_fraction_theta_full 0.998
_diffrn_measured_fraction_theta_max 0.995
_diffrn_measurement_device_type 'Rigaku R-AXIS RAPID'
_diffrn_measurement_method \w
_diffrn_radiation_type MoK\a
_diffrn_radiation_wavelength 0.71075
_diffrn_reflns_av_R_equivalents 0.0716
_diffrn_reflns_av_unetI/netI 0.0768
_diffrn_reflns_laue_measured_fraction_full 0.998
_diffrn_reflns_laue_measured_fraction_max 0.995
_diffrn_reflns_limit_h_max 23
_diffrn_reflns_limit_h_min -23
_diffrn_reflns_limit_k_max 11
_diffrn_reflns_limit_k_min -11
_diffrn_reflns_limit_l_max 23
_diffrn_reflns_limit_l_min -23
_diffrn_reflns_number 26944
_diffrn_reflns_point_group_measured_fraction_full 0.998
_diffrn_reflns_point_group_measured_fraction_max 0.995
_diffrn_reflns_theta_full 25.242
_diffrn_reflns_theta_max 27.483
_diffrn_reflns_theta_min 3.138
_exptl_absorpt_coefficient_mu 4.210
_exptl_absorpt_correction_T_max 0.744
_exptl_absorpt_correction_T_min 0.465
_exptl_absorpt_correction_type multi-scan
_exptl_absorpt_process_details 'ABSCOR (Rigaku, 1995)'
_exptl_crystal_colour yellow
_exptl_crystal_density_diffrn 1.548
_exptl_crystal_density_method 'not measured'
_exptl_crystal_description platelet
_exptl_crystal_F_000 1348
_exptl_crystal_size_max 0.200
_exptl_crystal_size_mid 0.200
_exptl_crystal_size_min 0.070
_refine_diff_density_max 0.829
_refine_diff_density_min -0.851
_refine_diff_density_rms 0.125
_refine_ls_extinction_method none
_refine_ls_goodness_of_fit_ref 0.858
_refine_ls_hydrogen_treatment constr
_refine_ls_matrix_type full
_refine_ls_number_parameters 295
_refine_ls_number_reflns 6532
_refine_ls_number_restraints 0
_refine_ls_restrained_S_all 0.858
_refine_ls_R_factor_all 0.0420
_refine_ls_R_factor_gt 0.0293
_refine_ls_shift/su_max 0.003
_refine_ls_shift/su_mean 0.000
_refine_ls_structure_factor_coef Fsqd
_refine_ls_weighting_details 'w=1/[\s^2^(Fo^2^)] where P=(Fo^2^+2Fc^2^)/3'
_refine_ls_weighting_scheme calc
_refine_ls_wR_factor_gt 0.0424
_refine_ls_wR_factor_ref 0.0437
_reflns_Friedel_coverage 0.000
_reflns_number_gt 4605
_reflns_number_total 6532
_reflns_threshold_expression 'I > 2\s(I)'
_cod_data_source_file c5dt03278d2.cif
_cod_data_source_block 4-2Et2O
_cod_depositor_comments 'Adding full bibliography for 7036546--7036548.cif.'
_cod_database_code 7036548
_shelx_space_group_comment
;
The symmetry employed for this shelxl refinement is uniquely defined
by the following loop, which should always be used as a source of
symmetry information in preference to the above space-group names.
They are only intended as comments.
;
_shelxl_version_number 2014/6

loop_
_space_group_symop_operation_xyz
'x, y, z'
'-x, y+1/2, -z+1/2'
'-x, -y, -z'
'x, -y-1/2, z-1/2'

loop_
_atom_site_label
_atom_site_type_symbol
_atom_site_fract_x
_atom_site_fract_y
_atom_site_fract_z
_atom_site_U_iso_or_equiv
_atom_site_adp_type
_atom_site_occupancy
_atom_site_site_symmetry_order
_atom_site_calc_flag
_atom_site_refinement_flags_posn
_atom_site_refinement_flags_adp
_atom_site_refinement_flags_occupancy
W1 W 0.92187(2) 0.54858(2) 0.43202(2) 0.02396(5) Uani 1 1 d . . .
S11 S 0.90475(5) 0.27121(10) 0.45271(5) 0.0312(2) Uani 1 1 d . . .
S12 S 0.79316(5) 0.51808(10) 0.38780(5) 0.0302(2) Uani 1 1 d . . .
O1 O 0.64842(15) 0.3706(3) 0.22640(14) 0.0451(7) Uani 1 1 d . . .
O2 O 0.89228(14) 0.7237(3) 0.46463(13) 0.0408(7) Uani 1 1 d . . .
O3 O 0.96636(13) 0.5811(3) 0.35140(12) 0.0370(7) Uani 1 1 d . . .
O4 O 1.0000 0.5000 0.5000 0.0342(10) Uani 1 2 d S . P
O5 O 0.60938(16) 0.3483(3) 0.49681(14) 0.0535(8) Uani 1 1 d . . .
N1 N 0.62596(16) 0.4785(3) 0.33693(16) 0.0339(8) Uani 1 1 d . . .
H1 H 0.6324 0.4642 0.3842 0.041 Uiso 1 1 calc R U .
N2 N 1.12788(17) 0.0104(3) 0.35015(14) 0.0290(7) Uani 1 1 d . . .
C11 C 0.82522(19) 0.2108(4) 0.40273(17) 0.0254(8) Uani 1 1 d . . .
C12 C 0.77551(19) 0.3203(4) 0.37237(17) 0.0257(9) Uani 1 1 d . . .
C13 C 0.71384(19) 0.2691(4) 0.33088(17) 0.0271(9) Uani 1 1 d . . .
C14 C 0.7030(2) 0.1140(4) 0.3198(2) 0.0389(10) Uani 1 1 d . . .
H2 H 0.6622 0.0804 0.2899 0.047 Uiso 1 1 calc R U .
C15 C 0.7507(2) 0.0059(4) 0.3514(2) 0.0375(10) Uani 1 1 d . . .
H3 H 0.7421 -0.1008 0.3444 0.045 Uiso 1 1 calc R U .
C16 C 0.8106(2) 0.0559(4) 0.39295(17) 0.0324(9) Uani 1 1 d . . .
H4 H 0.8428 -0.0176 0.4155 0.039 Uiso 1 1 calc R U .
C17 C 0.6591(2) 0.3780(4) 0.2932(2) 0.0311(9) Uani 1 1 d . . .
C18 C 0.5798(2) 0.6108(4) 0.3143(2) 0.0399(11) Uani 1 1 d . . .
C21 C 1.0495(2) -0.0216(4) 0.37436(18) 0.0347(9) Uani 1 1 d . . .
H5 H 1.0346 0.0617 0.4077 0.042 Uiso 1 1 calc R U .
H6 H 1.0500 -0.1185 0.4027 0.042 Uiso 1 1 calc R U .
C22 C 0.9910(2) -0.0350(5) 0.3138(2) 0.0504(11) Uani 1 1 d . . .
H7 H 0.9424 -0.0557 0.3349 0.061 Uiso 1 1 calc R U .
H8 H 0.9886 0.0613 0.2862 0.061 Uiso 1 1 calc R U .
H9 H 1.0040 -0.1194 0.2811 0.061 Uiso 1 1 calc R U .
C23 C 1.1763(2) 0.0191(4) 0.41954(18) 0.0363(10) Uani 1 1 d . . .
H10 H 1.1547 0.0971 0.4522 0.044 Uiso 1 1 calc R U .
H11 H 1.1737 -0.0812 0.4448 0.044 Uiso 1 1 calc R U .
C24 C 1.2575(2) 0.0584(5) 0.4091(2) 0.0500(11) Uani 1 1 d . . .
H12 H 1.2836 0.0611 0.4567 0.060 Uiso 1 1 calc R U .
H13 H 1.2803 -0.0197 0.3782 0.060 Uiso 1 1 calc R U .
H14 H 1.2612 0.1591 0.3856 0.060 Uiso 1 1 calc R U .
C25 C 1.1552(2) -0.1137(4) 0.29999(19) 0.0338(9) Uani 1 1 d . . .
H15 H 1.2079 -0.0918 0.2890 0.041 Uiso 1 1 calc R U .
H16 H 1.1262 -0.1075 0.2534 0.041 Uiso 1 1 calc R U .
C26 C 1.1504(2) -0.2763(4) 0.3282(2) 0.0452(11) Uani 1 1 d . . .
H17 H 1.1695 -0.3473 0.2916 0.054 Uiso 1 1 calc R U .
H18 H 1.1803 -0.2857 0.3734 0.054 Uiso 1 1 calc R U .
H19 H 1.0984 -0.3014 0.3378 0.054 Uiso 1 1 calc R U .
C27 C 1.1320(2) 0.1599(4) 0.30726(18) 0.0353(10) Uani 1 1 d . . .
H20 H 1.1837 0.1744 0.2913 0.042 Uiso 1 1 calc R U .
H21 H 1.0997 0.1506 0.2629 0.042 Uiso 1 1 calc R U .
C28 C 1.1088(2) 0.3007(4) 0.3489(2) 0.0476(12) Uani 1 1 d . . .
H22 H 1.1130 0.3915 0.3176 0.057 Uiso 1 1 calc R U .
H23 H 1.0571 0.2892 0.3638 0.057 Uiso 1 1 calc R U .
H24 H 1.1413 0.3131 0.3923 0.057 Uiso 1 1 calc R U .
C51 C 0.6671(3) 0.3627(5) 0.5509(2) 0.0657(14) Uani 1 1 d . . .
H25 H 0.7139 0.3190 0.5324 0.079 Uiso 1 1 calc R U .
H26 H 0.6536 0.3051 0.5952 0.079 Uiso 1 1 calc R U .
C52 C 0.6781(3) 0.5270(5) 0.5691(3) 0.0744(16) Uani 1 1 d . . .
H27 H 0.7179 0.5369 0.6064 0.089 Uiso 1 1 calc R U .
H28 H 0.6919 0.5833 0.5251 0.089 Uiso 1 1 calc R U .
H29 H 0.6318 0.5695 0.5878 0.089 Uiso 1 1 calc R U .
C53 C 0.5892(3) 0.1924(5) 0.4848(2) 0.0592(13) Uani 1 1 d . . .
H30 H 0.5771 0.1432 0.5318 0.071 Uiso 1 1 calc R U .
H31 H 0.6315 0.1361 0.4637 0.071 Uiso 1 1 calc R U .
C54 C 0.5230(3) 0.1853(5) 0.4335(2) 0.0712(15) Uani 1 1 d . . .
H32 H 0.5090 0.0778 0.4252 0.085 Uiso 1 1 calc R U .
H33 H 0.4812 0.2403 0.4549 0.085 Uiso 1 1 calc R U .
H34 H 0.5355 0.2332 0.3870 0.085 Uiso 1 1 calc R U .
C101 C 0.6211(2) 0.7029(4) 0.2570(2) 0.0518(13) Uani 1 1 d . . .
H35 H 0.5908 0.7913 0.2416 0.062 Uiso 1 1 calc R U .
H36 H 0.6687 0.7391 0.2781 0.062 Uiso 1 1 calc R U .
H37 H 0.6305 0.6374 0.2147 0.062 Uiso 1 1 calc R U .
C102 C 0.5677(3) 0.7069(5) 0.3816(2) 0.0683(15) Uani 1 1 d . . .
H38 H 0.5370 0.7964 0.3686 0.082 Uiso 1 1 calc R U .
H39 H 0.5423 0.6451 0.4182 0.082 Uiso 1 1 calc R U .
H40 H 0.6159 0.7414 0.4017 0.082 Uiso 1 1 calc R U .
C103 C 0.5052(2) 0.5566(5) 0.2818(2) 0.0582(13) Uani 1 1 d . . .
H41 H 0.4752 0.6459 0.2670 0.070 Uiso 1 1 calc R U .
H42 H 0.5139 0.4918 0.2391 0.070 Uiso 1 1 calc R U .
H43 H 0.4787 0.4972 0.3184 0.070 Uiso 1 1 calc R U .

loop_
_atom_site_aniso_label
_atom_site_aniso_U_11
_atom_site_aniso_U_22
_atom_site_aniso_U_33
_atom_site_aniso_U_23
_atom_site_aniso_U_13
_atom_site_aniso_U_12
W1 0.02854(8) 0.02081(7) 0.02222(7) -0.00028(8) -0.00572(6) 0.00102(8)
S11 0.0320(6) 0.0236(5) 0.0377(5) 0.0054(4) -0.0086(5) -0.0010(4)
S12 0.0267(5) 0.0252(5) 0.0385(5) 0.0007(4) -0.0048(4) 0.0035(4)
O1 0.052(2) 0.0460(17) 0.0373(15) -0.0028(13) -0.0082(15) 0.0075(15)
O2 0.0460(18) 0.0300(15) 0.0459(16) -0.0098(12) -0.0113(14) 0.0064(13)
O3 0.0345(16) 0.0419(18) 0.0342(14) 0.0063(12) -0.0053(13) -0.0080(12)
O4 0.038(2) 0.027(2) 0.037(2) 0.0045(15) -0.0158(18) 0.0007(16)
O5 0.058(2) 0.0508(19) 0.0510(18) 0.0022(15) -0.0046(16) 0.0060(17)
N1 0.0315(19) 0.0347(19) 0.0351(17) -0.0010(14) -0.0077(16) 0.0041(15)
N2 0.038(2) 0.0251(18) 0.0242(15) -0.0005(12) 0.0052(15) 0.0046(14)
C11 0.025(2) 0.024(2) 0.0274(19) 0.0029(15) 0.0004(17) 0.0008(16)
C12 0.025(2) 0.026(2) 0.0257(19) 0.0001(15) 0.0028(17) 0.0011(17)
C13 0.025(2) 0.032(2) 0.0248(19) 0.0035(16) 0.0025(17) 0.0029(17)
C14 0.031(2) 0.038(2) 0.048(2) -0.0029(19) -0.010(2) -0.0059(19)
C15 0.040(3) 0.024(2) 0.049(2) -0.0020(17) 0.003(2) -0.0091(18)
C16 0.035(2) 0.026(2) 0.036(2) 0.0037(19) -0.0002(18) -0.001(2)
C17 0.022(2) 0.030(2) 0.042(2) 0.0008(19) -0.0029(19) -0.0062(17)
C18 0.035(3) 0.034(2) 0.050(3) 0.0001(19) -0.009(2) 0.0064(19)
C21 0.039(2) 0.035(2) 0.031(2) 0.0027(17) 0.0122(18) 0.0055(19)
C22 0.041(3) 0.064(3) 0.047(2) 0.013(2) 0.001(2) 0.000(2)
C23 0.049(3) 0.029(2) 0.031(2) -0.0007(16) -0.004(2) 0.0107(19)
C24 0.052(3) 0.047(3) 0.049(2) 0.000(2) -0.012(2) -0.002(2)
C25 0.034(2) 0.033(2) 0.035(2) -0.0062(18) 0.0111(19) -0.0028(18)
C26 0.047(3) 0.028(2) 0.061(3) -0.008(2) 0.002(2) 0.000(2)
C27 0.045(3) 0.031(2) 0.030(2) 0.0079(17) -0.0033(19) -0.004(2)
C28 0.067(3) 0.027(2) 0.048(3) 0.0043(19) -0.006(2) 0.006(2)
C51 0.068(4) 0.074(4) 0.055(3) 0.004(3) -0.009(3) 0.009(3)
C52 0.071(4) 0.064(3) 0.088(4) -0.008(3) -0.019(3) 0.001(3)
C53 0.077(4) 0.045(3) 0.056(3) 0.006(2) 0.008(3) -0.001(3)
C54 0.072(4) 0.070(4) 0.072(3) -0.006(3) 0.010(3) -0.014(3)
C101 0.052(3) 0.041(3) 0.063(3) 0.005(2) -0.005(3) 0.005(2)
C102 0.069(4) 0.061(3) 0.075(3) -0.012(3) -0.003(3) 0.030(3)
C103 0.032(2) 0.057(3) 0.084(3) 0.012(3) -0.021(2) 0.003(2)

loop_
_atom_type_symbol
_atom_type_description
_atom_type_scat_dispersion_real
_atom_type_scat_dispersion_imag
_atom_type_scat_source
C C 0.0033 0.0016 'International Tables Vol C Tables 4.2.6.8 and 6.1.1.4'
H H 0.0000 0.0000 'International Tables Vol C Tables 4.2.6.8 and 6.1.1.4'
N N 0.0061 0.0033 'International Tables Vol C Tables 4.2.6.8 and 6.1.1.4'
O O 0.0106 0.0060 'International Tables Vol C Tables 4.2.6.8 and 6.1.1.4'
S S 0.1246 0.1234 'International Tables Vol C Tables 4.2.6.8 and 6.1.1.4'
W W -0.8490 6.8722 'International Tables Vol C Tables 4.2.6.8 and 6.1.1.4'

loop_
_geom_angle_atom_site_label_1
_geom_angle_atom_site_label_2
_geom_angle_atom_site_label_3
_geom_angle
_geom_angle_site_symmetry_3
O3 W1 O2 107.78(12) .
O3 W1 O4 104.37(7) .
O2 W1 O4 101.45(7) .
O3 W1 S12 100.90(7) .
O2 W1 S12 85.05(8) .
O4 W1 S12 150.40(2) .
O3 W1 S11 110.85(8) .
O2 W1 S11 140.47(9) .
O4 W1 S11 76.95(2) .
S12 W1 S11 79.86(3) .
C11 S11 W1 108.40(11) .
C12 S12 W1 108.80(11) .
W1 O4 W1 180.0 3_766
C53 O5 C51 111.8(3) .
C17 N1 C18 126.9(3) .
C17 N1 H1 116.6 .
C18 N1 H1 116.6 .
C25 N2 C21 111.5(3) .
C25 N2 C27 106.1(3) .
C21 N2 C27 111.5(3) .
C25 N2 C23 110.9(3) .
C21 N2 C23 106.2(3) .
C27 N2 C23 110.7(3) .
C16 C11 C12 119.4(3) .
C16 C11 S11 120.5(2) .
C12 C11 S11 120.1(3) .
C13 C12 C11 118.9(3) .
C13 C12 S12 122.1(3) .
C11 C12 S12 119.0(2) .
C14 C13 C12 119.9(3) .
C14 C13 C17 117.2(3) .
C12 C13 C17 122.8(3) .
C13 C14 C15 121.3(3) .
C13 C14 H2 119.4 .
C15 C14 H2 119.4 .
C16 C15 C14 118.9(3) .
C16 C15 H3 120.6 .
C14 C15 H3 120.6 .
C15 C16 C11 121.6(3) .
C15 C16 H4 119.2 .
C11 C16 H4 119.2 .
O1 C17 N1 124.5(3) .
O1 C17 C13 120.0(3) .
N1 C17 C13 115.5(3) .
N1 C18 C102 107.1(3) .
N1 C18 C103 110.5(3) .
C102 C18 C103 110.3(4) .
N1 C18 C101 108.9(3) .
C102 C18 C101 110.7(3) .
C103 C18 C101 109.4(3) .
N2 C21 C22 115.7(3) .
N2 C21 H5 108.4 .
C22 C21 H5 108.4 .
N2 C21 H6 108.4 .
C22 C21 H6 108.4 .
H5 C21 H6 107.4 .
C21 C22 H7 109.5 .
C21 C22 H8 109.5 .
H7 C22 H8 109.5 .
C21 C22 H9 109.5 .
H7 C22 H9 109.5 .
H8 C22 H9 109.5 .
C24 C23 N2 115.9(3) .
C24 C23 H10 108.3 .
N2 C23 H10 108.3 .
C24 C23 H11 108.3 .
N2 C23 H11 108.3 .
H10 C23 H11 107.4 .
C23 C24 H12 109.5 .
C23 C24 H13 109.5 .
H12 C24 H13 109.5 .
C23 C24 H14 109.5 .
H12 C24 H14 109.5 .
H13 C24 H14 109.5 .
N2 C25 C26 116.2(3) .
N2 C25 H15 108.2 .
C26 C25 H15 108.2 .
N2 C25 H16 108.2 .
C26 C25 H16 108.2 .
H15 C25 H16 107.4 .
C25 C26 H17 109.5 .
C25 C26 H18 109.5 .
H17 C26 H18 109.5 .
C25 C26 H19 109.5 .
H17 C26 H19 109.5 .
H18 C26 H19 109.5 .
C28 C27 N2 114.6(3) .
C28 C27 H20 108.6 .
N2 C27 H20 108.6 .
C28 C27 H21 108.6 .
N2 C27 H21 108.6 .
H20 C27 H21 107.6 .
C27 C28 H22 109.5 .
C27 C28 H23 109.5 .
H22 C28 H23 109.5 .
C27 C28 H24 109.5 .
H22 C28 H24 109.5 .
H23 C28 H24 109.5 .
O5 C51 C52 109.5(3) .
O5 C51 H25 109.8 .
C52 C51 H25 109.8 .
O5 C51 H26 109.8 .
C52 C51 H26 109.8 .
H25 C51 H26 108.2 .
C51 C52 H27 109.5 .
C51 C52 H28 109.5 .
H27 C52 H28 109.5 .
C51 C52 H29 109.5 .
H27 C52 H29 109.5 .
H28 C52 H29 109.5 .
O5 C53 C54 109.4(3) .
O5 C53 H30 109.8 .
C54 C53 H30 109.8 .
O5 C53 H31 109.8 .
C54 C53 H31 109.8 .
H30 C53 H31 108.3 .
C53 C54 H32 109.5 .
C53 C54 H33 109.5 .
H32 C54 H33 109.5 .
C53 C54 H34 109.5 .
H32 C54 H34 109.5 .
H33 C54 H34 109.5 .
C18 C101 H35 109.5 .
C18 C101 H36 109.5 .
H35 C101 H36 109.5 .
C18 C101 H37 109.5 .
H35 C101 H37 109.5 .
H36 C101 H37 109.5 .
C18 C102 H38 109.5 .
C18 C102 H39 109.5 .
H38 C102 H39 109.5 .
C18 C102 H40 109.5 .
H38 C102 H40 109.5 .
H39 C102 H40 109.5 .
C18 C103 H41 109.5 .
C18 C103 H42 109.5 .
H41 C103 H42 109.5 .
C18 C103 H43 109.5 .
H41 C103 H43 109.5 .
H42 C103 H43 109.5 .

loop_
_geom_bond_atom_site_label_1
_geom_bond_atom_site_label_2
_geom_bond_distance
_geom_bond_site_symmetry_2
W1 O3 1.720(2) .
W1 O2 1.726(2) .
W1 O4 1.90035(18) .
W1 S12 2.4449(9) .
W1 S11 2.4645(9) .
S11 C11 1.758(3) .
S12 C12 1.772(3) .
O1 C17 1.236(4) .
O4 W1 1.90038(18) 3_766
O5 C53 1.421(4) .
O5 C51 1.421(4) .
N1 C17 1.336(4) .
N1 C18 1.473(4) .
N1 H1 0.8800 .
N2 C25 1.509(4) .
N2 C21 1.512(4) .
N2 C27 1.523(4) .
N2 C23 1.524(4) .
C11 C16 1.385(4) .
C11 C12 1.411(4) .
C12 C13 1.400(4) .
C13 C14 1.378(4) .
C13 C17 1.518(4) .
C14 C15 1.390(5) .
C14 H2 0.9500 .
C15 C16 1.373(4) .
C15 H3 0.9500 .
C16 H4 0.9500 .
C18 C102 1.510(5) .
C18 C103 1.526(5) .
C18 C101 1.527(5) .
C21 C22 1.514(4) .
C21 H5 0.9900 .
C21 H6 0.9900 .
C22 H7 0.9800 .
C22 H8 0.9800 .
C22 H9 0.9800 .
C23 C24 1.516(5) .
C23 H10 0.9900 .
C23 H11 0.9900 .
C24 H12 0.9800 .
C24 H13 0.9800 .
C24 H14 0.9800 .
C25 C26 1.509(4) .
C25 H15 0.9900 .
C25 H16 0.9900 .
C26 H17 0.9800 .
C26 H18 0.9800 .
C26 H19 0.9800 .
C27 C28 1.507(5) .
C27 H20 0.9900 .
C27 H21 0.9900 .
C28 H22 0.9800 .
C28 H23 0.9800 .
C28 H24 0.9800 .
C51 C52 1.480(5) .
C51 H25 0.9900 .
C51 H26 0.9900 .
C52 H27 0.9800 .
C52 H28 0.9800 .
C52 H29 0.9800 .
C53 C54 1.498(5) .
C53 H30 0.9900 .
C53 H31 0.9900 .
C54 H32 0.9800 .
C54 H33 0.9800 .
C54 H34 0.9800 .
C101 H35 0.9800 .
C101 H36 0.9800 .
C101 H37 0.9800 .
C102 H38 0.9800 .
C102 H39 0.9800 .
C102 H40 0.9800 .
C103 H41 0.9800 .
C103 H42 0.9800 .
C103 H43 0.9800 .

loop_
_geom_hbond_atom_site_label_D
_geom_hbond_atom_site_label_H
_geom_hbond_atom_site_label_A
_geom_hbond_distance_DH
_geom_hbond_distance_HA
_geom_hbond_distance_DA
_geom_hbond_angle_DHA
N1 H1 O5 0.88 2.34 3.162(4) 155.0

loop_
_geom_torsion_atom_site_label_1
_geom_torsion_atom_site_label_2
_geom_torsion_atom_site_label_3
_geom_torsion_atom_site_label_4
_geom_torsion
W1 S11 C11 C16 167.4(3)
W1 S11 C11 C12 -12.8(3)
C16 C11 C12 C13 -2.2(5)
S11 C11 C12 C13 178.0(3)
C16 C11 C12 S12 177.9(3)
S11 C11 C12 S12 -1.9(4)
W1 S12 C12 C13 -164.2(3)
W1 S12 C12 C11 15.7(3)
C11 C12 C13 C14 -0.6(5)
S12 C12 C13 C14 179.3(3)
C11 C12 C13 C17 -177.2(3)
S12 C12 C13 C17 2.6(5)
C12 C13 C14 C15 2.6(6)
C17 C13 C14 C15 179.4(4)
C13 C14 C15 C16 -1.6(6)
C14 C15 C16 C11 -1.3(6)
C12 C11 C16 C15 3.2(6)
S11 C11 C16 C15 -177.0(3)
C18 N1 C17 O1 -9.1(6)
C18 N1 C17 C13 170.1(3)
C14 C13 C17 O1 -54.9(5)
C12 C13 C17 O1 121.8(4)
C14 C13 C17 N1 125.9(4)
C12 C13 C17 N1 -57.4(5)
C17 N1 C18 C102 -169.0(4)
C17 N1 C18 C103 70.8(5)
C17 N1 C18 C101 -49.4(5)
C25 N2 C21 C22 -59.2(4)
C27 N2 C21 C22 59.2(4)
C23 N2 C21 C22 179.9(3)
C25 N2 C23 C24 61.6(4)
C21 N2 C23 C24 -177.1(3)
C27 N2 C23 C24 -55.9(4)
C21 N2 C25 C26 -53.5(4)
C27 N2 C25 C26 -175.1(3)
C23 N2 C25 C26 64.6(4)
C25 N2 C27 C28 -178.3(3)
C21 N2 C27 C28 60.1(4)
C23 N2 C27 C28 -57.9(4)
C53 O5 C51 C52 -171.7(4)
C51 O5 C53 C54 173.9(4)
